data_1577308
loop_
_publ_author_name
'Fidelius, Jannis'
'Taube, Clemens'
'Schwedtmann, Kai'
'Hennersdorf, Felix'
'Gomila, Rosa Maria'
'Frontera, Antonio'
'Wolf, Robert'
'Weigand, Jan J.'

_publ_section_title
;
 Imidazoliumyl-Substituted Di-and Iso-Tetraphosphanes and Their
 Metal-Mediated Fragmentation Reactions
;
_journal_name_full 'Chemical Science'
_journal_paper_doi 10.1039/D6SC02577C
_journal_year 2026
_chemical_formula_moiety 'C37 H67 N4 P3 Pd, 2(C F3 O3 S), C6 H4 F2, 0.5(C4 H8 O)'
_chemical_formula_sum 'C47 H75 F8 N4 O6.5 P3 Pd S2'
_chemical_formula_weight 1215.54
_space_group_crystal_system monoclinic
_space_group_IT_number 14
_space_group_name_Hall '-P 2ybc'
_space_group_name_H-M_alt 'P 1 21/c 1'
_atom_sites_solution_hydrogens geom
_atom_sites_solution_primary dual
_audit_creation_date 2020-10-13
_audit_creation_method
;
Olex2 1.3
(compiled 2019.09.11 svn.r3662 for OlexSys, GUI svn.r5938)
;
_audit_update_record
;
2026-01-21 deposited with the CCDC.	2026-05-28 downloaded from the CCDC.
;
_cell_angle_alpha 90
_cell_angle_beta 106.231(2)
_cell_angle_gamma 90
_cell_formula_units_Z 4
_cell_length_a 16.6307(4)
_cell_length_b 14.8734(2)
_cell_length_c 23.4810(4)
_cell_measurement_reflns_used 10601
_cell_measurement_temperature 100.00(10)
_cell_measurement_theta_max 76.1950
_cell_measurement_theta_min 3.5350
_cell_volume 5576.65(19)
_computing_cell_refinement 'CrysAlisPro 1.171.39.46 (Rigaku OD, 2018)'
_computing_data_collection 'CrysAlisPro 1.171.39.46 (Rigaku OD, 2018)'
_computing_data_reduction 'CrysAlisPro 1.171.39.46 (Rigaku OD, 2018)'
_computing_molecular_graphics 'Olex2 1.3 (Dolomanov et al., 2009)'
_computing_publication_material 'Olex2 1.3 (Dolomanov et al., 2009)'
_computing_structure_refinement 'ShelXL 2018/3 (Sheldrick, 2015)'
_computing_structure_solution 'SHELXT 2018/2 (Sheldrick, 2018)'
_diffrn_ambient_environment N~2~
_diffrn_ambient_temperature 100.00(10)
_diffrn_detector 'CCD plate'
_diffrn_detector_area_resol_mean 10.5700
_diffrn_detector_type AtlasS2
_diffrn_measured_fraction_theta_full 0.965
_diffrn_measured_fraction_theta_max 0.965
_diffrn_measurement_details
;
List of Runs (angles in degrees, time in seconds):

  # Type    Start    End  Width  t~exp~   \w     \q     \k     \f   Frames
#--------------------------------------------------------------------------
  1  \w    -64.00  32.00   0.50    7.50    --  -38.50  57.00-180.00  192
  2  \w   -107.00 -12.00   0.50    7.50    --  -38.50 -57.00  30.00  190
  3  \w    -60.00  34.00   0.50    7.50    --  -38.50  38.00 -30.00  188
  4  \w     46.00  97.00   0.50    7.50    --   42.50-125.00   0.00  102
  5  \w      6.00  54.00   0.50    7.50    --   42.50 -99.00-120.00   96
  6  \w    108.00 138.00   0.50   30.00    --  111.00 -77.00 -90.00   60
  7  \w     88.00 164.00   0.50   30.00    --  111.00  30.00  60.00  152
  8  \w     99.00 178.00   0.50   30.00    --  111.00  45.00   0.00  158
  9  \w    112.00 176.00   0.50   30.00    --  111.00  77.00 -60.00  128
 10  \w     50.00  75.00   0.50   30.00    --  111.00 -94.00-180.00   50
 11  \w     34.00  83.00   0.50   30.00    --  111.00 -94.00  60.00   98
 12  \w     48.00  75.00   0.50   30.00    --  111.00 -94.00-120.00   54
 13  \w     78.00 107.00   0.50   30.00    --  111.00 -94.00-120.00   58
 14  \w     80.00 107.00   0.50   30.00    --  111.00 -94.00 150.00   54
 15  \w     77.00 120.00   0.50   30.00    --  111.00 -30.00-180.00   86
 16  \w     31.00  39.00   0.50   30.00    --  111.00 -94.00 -90.00   16
;
_diffrn_measurement_device 'four-circle diffractometer'
_diffrn_measurement_device_type 'SuperNova, Dual, Cu at home/near, AtlasS2'
_diffrn_measurement_method '\w scans'
_diffrn_orient_matrix_type 'CrysAlisPro convention (1999,Acta A55,543-557)'
_diffrn_orient_matrix_UB_11 -0.0756399000
_diffrn_orient_matrix_UB_12 -0.0283518000
_diffrn_orient_matrix_UB_13 0.0216488000
_diffrn_orient_matrix_UB_21 0.0491882000
_diffrn_orient_matrix_UB_22 0.0238929000
_diffrn_orient_matrix_UB_23 0.0640857000
_diffrn_orient_matrix_UB_31 -0.0342964000
_diffrn_orient_matrix_UB_32 0.0966914000
_diffrn_orient_matrix_UB_33 -0.0094918000
_diffrn_radiation_monochromator mirror
_diffrn_radiation_probe x-ray
_diffrn_radiation_type 'Cu K\a'
_diffrn_radiation_wavelength 1.54184
_diffrn_reflns_av_R_equivalents 0.0428
_diffrn_reflns_av_unetI/netI 0.0456
_diffrn_reflns_Laue_measured_fraction_full 0.965
_diffrn_reflns_Laue_measured_fraction_max 0.965
_diffrn_reflns_limit_h_max 20
_diffrn_reflns_limit_h_min -18
_diffrn_reflns_limit_k_max 17
_diffrn_reflns_limit_k_min -12
_diffrn_reflns_limit_l_max 27
_diffrn_reflns_limit_l_min -28
_diffrn_reflns_number 25258
_diffrn_reflns_point_group_measured_fraction_full 0.965
_diffrn_reflns_point_group_measured_fraction_max 0.965
_diffrn_reflns_theta_full 67.684
_diffrn_reflns_theta_max 68.245
_diffrn_reflns_theta_min 2.767
_diffrn_source 'micro-focus sealed X-ray tube'
_diffrn_source_type 'SuperNova (Cu) X-ray Source'
_exptl_absorpt_coefficient_mu 4.856
_exptl_absorpt_correction_T_max 1.000
_exptl_absorpt_correction_T_min 0.618
_exptl_absorpt_correction_type gaussian
_exptl_absorpt_process_details
;
CrysAlisPro 1.171.39.46 (Rigaku Oxford Diffraction, 2018)
Numerical absorption correction based on gaussian integration over
			a multifaceted crystal model
Empirical absorption correction using spherical harmonics,
 implemented in SCALE3 ABSPACK scaling algorithm.
;
_exptl_crystal_colour yellow
_exptl_crystal_colour_primary yellow
_exptl_crystal_density_diffrn 1.448
_exptl_crystal_description plank
_exptl_crystal_F_000 2528
_exptl_crystal_size_max 0.173
_exptl_crystal_size_mid 0.035
_exptl_crystal_size_min 0.019
_refine_diff_density_max 1.414
_refine_diff_density_min -0.755
_refine_diff_density_rms 0.090
_refine_ls_extinction_method none
_refine_ls_goodness_of_fit_ref 1.020
_refine_ls_hydrogen_treatment constr
_refine_ls_matrix_type full
_refine_ls_number_parameters 883
_refine_ls_number_reflns 9837
_refine_ls_number_restraints 1140
_refine_ls_restrained_S_all 1.006
_refine_ls_R_factor_all 0.0636
_refine_ls_R_factor_gt 0.0531
_refine_ls_shift/su_max 0.001
_refine_ls_shift/su_mean 0.000
_refine_ls_structure_factor_coef Fsqd
_refine_ls_weighting_details 'w=1/[\s^2^(Fo^2^)+(0.0974P)^2^+3.1227P] where P=(Fo^2^+2Fc^2^)/3'
_refine_ls_weighting_scheme calc
_refine_ls_wR_factor_gt 0.1413
_refine_ls_wR_factor_ref 0.1512
_reflns_Friedel_coverage 0.000
_reflns_number_gt 8245
_reflns_number_total 9837
_reflns_threshold_expression 'I > 2\s(I)'
_cod_data_source_file d6sc02577c2.cif
_cod_data_source_block jjw1291
_cod_original_formula_sum 'C47 H75 F8 N4 O6.50 P3 Pd S2'
_cod_database_code 1577308
_shelx_shelxl_version_number 2018/3
_chemical_oxdiff_formula 'C184 H304 N28 O40 Pd4 S12 P1 F1 '
_shelx_space_group_comment
;
The symmetry employed for this shelxl refinement is uniquely defined
by the following loop, which should always be used as a source of
symmetry information in preference to the above space-group names.
They are only intended as comments.
;
_reflns_odcompleteness_completeness 94.38
_reflns_odcompleteness_iscentric 1
_reflns_odcompleteness_theta 74.33
_olex2_refinement_description
;
1. Fixed Uiso
 At 1.2 times of:
  All C(H) groups, All C(H,H) groups, All C(H,H,H,H) groups
 At 1.5 times of:
  All C(H,H,H) groups
2. Restrained distances
 O7-C46 = O7-C49
 1.44 with sigma of 0.02
 C47-C48
 1.54 with sigma of 0.02
 C46-C47 = C48-C49
 1.53 with sigma of 0.02
 O7-C47 = O7-C48 = C46-C48 = C47-C49
 2.38 with sigma of 0.04
 F4A-S2A \\sim F4B-S2B
 with sigma of 0.04
 C39A-F5A \\sim C39B-F6B
 with sigma of 0.02
 F5A-S2A \\sim F6B-S2B
 with sigma of 0.04
 F6A-S2A \\sim F5B-S2B
 with sigma of 0.04
 C39A-S2A \\sim C39B-S2B
 with sigma of 0.02
 C39A-F6A \\sim C39B-F5B
 with sigma of 0.02
 C39A-F4A \\sim C39B-F4B
 with sigma of 0.02
 O6A-S2A \\sim O5B-S2B
 with sigma of 0.02
 O5A-S2A \\sim O6B-S2B
 with sigma of 0.02
 O4A-S2A \\sim O4B-S2B
 with sigma of 0.02
 F5A-F6A \\sim F6B-F5B
 with sigma of 0.04
 F4A-F6A \\sim F4B-F5B
 with sigma of 0.04
 C39A-O6A \\sim C39B-O5B
 with sigma of 0.04
 C39A-O5A \\sim C39B-O6B
 with sigma of 0.04
 O5A-O4A \\sim O6B-O4B
 with sigma of 0.04
 C39A-O4A \\sim C39B-O4B
 with sigma of 0.04
 O6A-O5A \\sim O5B-O6B
 with sigma of 0.04
 O6A-O4A \\sim O5B-O4B
 with sigma of 0.04
 F5A-F4A \\sim F6B-F4B
 with sigma of 0.04
 C47-C49 \\sim C46-C48
 with sigma of 0.04
 O7-C47 \\sim O7-C48
 with sigma of 0.04
 C46-C47 \\sim C47-C48 \\sim C48-C49
 with sigma of 0.02
 O7-C46 \\sim O7-C49
 with sigma of 0.02
3. Uiso/Uaniso restraints and constraints
C19B \\sim C19A \\sim C18 \\sim C20: within 2A with sigma of 0.04 and sigma for
terminal atoms of 0.08 within 2A
C19B \\sim C20 \\sim C19A \\sim C18: within 2A with sigma of 0.01 and sigma for
terminal atoms of 0.01 within 2A
O3A \\sim S1A \\sim O1A \\sim O2A \\sim C38A \\sim F2A \\sim F1A \\sim F3A
\\sim O2B \\sim S1B \\sim O3B \\sim O1B \\sim C38B \\sim F1B \\sim F3B \\sim
F2B: within 2A with sigma of 0.04 and sigma for terminal atoms of 0.08 within 2A
C41B \\sim F8B \\sim C40B \\sim C42B \\sim F7B \\sim C45B \\sim C43B \\sim C44B
\\sim C42A \\sim F7A \\sim C41A \\sim C40A \\sim F8A \\sim C43A \\sim C45A
\\sim C44A: within 2A with sigma of 0.04 and sigma for terminal atoms of 0.08
within 2A
O4B \\sim O5B \\sim S2B \\sim C39B \\sim O6B \\sim F6B \\sim F4B \\sim F5B
\\sim F6A \\sim C39A \\sim F5A \\sim F4A \\sim S2A \\sim O6A \\sim O5A \\sim
O4A: within 2A with sigma of 0.01 and sigma for terminal atoms of 0.01 within 2A
O7 \\sim C46 \\sim C47 \\sim C48 \\sim C49: within 2A with sigma of 0.04 and
sigma for terminal atoms of 0.08 within 2A
4. Rigid body (RIGU) restrains
 C39A, F5A, F4A, F6A, S2A, O6A, O5A, O4A
 with sigma for 1-2 distances of 0.004 and sigma for 1-3 distances of 0.004
 O3A, S1A, O1A, O2A, C38A, F2A, F1A, F3A, O2B, S1B, O3B, O1B, C38B, F1B, F3B,
 F2B
 with sigma for 1-2 distances of 0.004 and sigma for 1-3 distances of 0.004
 C41B, F8B, C40B, C42B, F7B, C45B, C43B, C44B, C42A, F7A, C41A, C40A, F8A,
 C43A, C45A, C44A
 with sigma for 1-2 distances of 0.004 and sigma for 1-3 distances of 0.004
 O4B, O5B, S2B, C39B, O6B, F6B, F4B, F5B, F6A, C39A, F5A, F4A, S2A, O6A, O5A,
 O4A
 with sigma for 1-2 distances of 0.004 and sigma for 1-3 distances of 0.004
 O7, C46, C47, C48, C49
 with sigma for 1-2 distances of 0.004 and sigma for 1-3 distances of 0.004
5. Others
 Sof(H18C)=Sof(H18D)=Sof(H20C)=Sof(H20D)=Sof(C19A)=Sof(H19A)=1-FVAR(1)
 Sof(H18A)=Sof(H18B)=Sof(H20A)=Sof(H20B)=Sof(C19B)=Sof(H19B)=FVAR(1)
 Sof(O2B)=Sof(S1B)=Sof(O3B)=Sof(O1B)=Sof(C38B)=Sof(F1B)=Sof(F3B)=Sof(F2B)=1-
 FVAR(2)
 Sof(S1A)=Sof(F1A)=Sof(O1A)=Sof(F2A)=Sof(O2A)=Sof(O3A)=Sof(F3A)=Sof(C38A)=
 FVAR(2)
 Sof(O5B)=Sof(C39B)=Sof(F6B)=Sof(F4B)=Sof(F5B)=Sof(S2B)=Sof(O6B)=Sof(O4B)=1-
 FVAR(3)
 Sof(C39A)=Sof(O6A)=Sof(F5A)=Sof(F4A)=Sof(O5A)=Sof(O4A)=Sof(F6A)=Sof(S2A)=
 FVAR(3)
 Fixed Sof: F7A(0.72) F8A(0.72) C43A(0.72) H43A(0.72) C42A(0.72) C41A(0.72)
 C40A(0.72) H40A(0.72) C45A(0.72) H45A(0.72) C44A(0.72) H44A(0.72) F8B(0.28)
 F7B(0.28) C41B(0.28) C40B(0.28) C45B(0.28) H45B(0.28) C44B(0.28) H44B(0.28)
 C43B(0.28) H43B(0.28) C42B(0.28) H42B(0.28) O7(0.5) C46(0.5) H46A(0.5)
 H46B(0.5) C47(0.5) H47A(0.5) H47B(0.5) C48(0.5) H48A(0.5) H48B(0.5) C49(0.5)
 H49A(0.5) H49B(0.5)
6.a Ternary CH refined with riding coordinates:
 C22(H22), C32(H32), C29(H29), C10(H10), C12(H12), C2(H2), C19B(H19B),
 C19A(H19A)
6.b Secondary CH2 refined with riding coordinates:
 C33(H33A,H33B), C34(H34A,H34B), C18(H18A,H18B), C18(H18C,H18D), C13(H13A,
 H13B), C35(H35A,H35B), C20(H20A,H20B), C20(H20C,H20D), C14(H14A,H14B),
 C36(H36A,H36B), C17(H17A,H17B), C37(H37A,H37B), C16(H16A,H16B), C15(H15A,H15B),
  C46(H46A,H46B), C47(H47A,H47B), C48(H48A,H48B), C49(H49A,H49B)
6.c Aromatic/amide H refined with riding coordinates:
 C43A(H43A), C40A(H40A), C45A(H45A), C44A(H44A), C45B(H45B), C44B(H44B),
 C43B(H43B), C42B(H42B)
6.d Fitted hexagon refined as free rotating group:
 C43A(C42A,C41A,C40A,C45A,C44A), C41B(C40B,C45B,C44B,C43B,C42B)
6.e Idealised Me refined as rotating group:
 C26(H26A,H26B,H26C), C8(H8A,H8B,H8C), C24(H24A,H24B,H24C), C28(H28A,H28B,
 H28C), C23(H23A,H23B,H23C), C6(H6A,H6B,H6C), C4(H4A,H4B,H4C), C9(H9A,H9B,H9C),
 C30(H30A,H30B,H30C), C11(H11A,H11B,H11C), C3(H3A,H3B,H3C), C31(H31A,H31B,H31C)
;
_olex2_submission_special_instructions 'No special instructions were received'
_oxdiff_exptl_absorpt_empirical_details
;
Empirical correction (ABSPACK) includes:
- Absorption correction using spherical harmonics
- Frame scaling
- Detector area scaling
;
_oxdiff_exptl_absorpt_empirical_full_max 1.484
_oxdiff_exptl_absorpt_empirical_full_min 0.747

loop_
_space_group_symop_operation_xyz
'x, y, z'
'-x, y+1/2, -z+1/2'
'-x, -y, -z'
'x, -y-1/2, z-1/2'

loop_
_atom_site_label
_atom_site_type_symbol
_atom_site_fract_x
_atom_site_fract_y
_atom_site_fract_z
_atom_site_U_iso_or_equiv
_atom_site_adp_type
_atom_site_occupancy
_atom_site_site_symmetry_order
_atom_site_calc_flag
_atom_site_refinement_flags_posn
_atom_site_refinement_flags_adp
_atom_site_refinement_flags_occupancy
_atom_site_disorder_assembly
_atom_site_disorder_group
Pd1 Pd 0.32324(2) 0.68781(2) 0.42653(2) 0.03123(11) Uani 1 1 d . . . . .
P1 P 0.26184(6) 0.82854(6) 0.40102(4) 0.0324(2) Uani 1 1 d . . . . .
P3 P 0.43908(6) 0.78018(6) 0.43318(4) 0.0290(2) Uani 1 1 d . . . . .
P2 P 0.37478(6) 0.90734(6) 0.41810(4) 0.0336(2) Uani 1 1 d . . . . .
S1A S 0.16568(15) 0.38433(14) 0.30450(14) 0.0499(6) Uani 0.795(7) 1 d . U P A 1
C39A C 0.3677(7) 0.8303(7) 0.2020(5) 0.0613(15) Uani 0.581(3) 1 d D U P B 1
N3 N 0.5552(2) 0.8357(2) 0.37043(14) 0.0326(7) Uani 1 1 d . . . . .
O6A O 0.2191(6) 0.8292(6) 0.1330(6) 0.061(2) Uani 0.581(3) 1 d D U P B 1
N4 N 0.5135(2) 0.6985(2) 0.34891(14) 0.0336(7) Uani 1 1 d . . . . .
F5A F 0.3828(5) 0.7468(4) 0.1940(3) 0.0777(15) Uani 0.581(3) 1 d D U P B 1
F4A F 0.4428(6) 0.8692(6) 0.2157(4) 0.071(2) Uani 0.581(3) 1 d D U P B 1
F1A F 0.0380(3) 0.3302(3) 0.2189(2) 0.0701(13) Uani 0.795(7) 1 d . U P A 1
N2 N 0.1580(2) 0.7937(2) 0.28224(15) 0.0380(7) Uani 1 1 d . . . . .
N1 N 0.1780(2) 0.9365(2) 0.30137(15) 0.0381(7) Uani 1 1 d . . . . .
O5A O 0.2836(4) 0.9729(4) 0.1595(3) 0.0556(14) Uani 0.581(3) 1 d D U P B 1
O1A O 0.2395(5) 0.4327(6) 0.3028(5) 0.060(2) Uani 0.795(7) 1 d . U P A 1
C25 C 0.5935(3) 0.8058(3) 0.32879(18) 0.0368(9) Uani 1 1 d . . . . .
C27 C 0.5677(3) 0.7195(3) 0.31545(17) 0.0380(9) Uani 1 1 d . . . . .
C22 C 0.5708(3) 0.9231(2) 0.40312(19) 0.0369(8) Uani 1 1 d . . . . .
H22 H 0.531653 0.926003 0.427440 0.044 Uiso 1 1 calc R U . . .
C33 C 0.5829(3) 0.7030(3) 0.51224(18) 0.0394(9) Uani 1 1 d . . . . .
H33A H 0.612532 0.709961 0.482327 0.047 Uiso 1 1 calc R U . . .
H33B H 0.553882 0.645721 0.505717 0.047 Uiso 1 1 calc R U . . .
C21 C 0.5063(2) 0.7703(2) 0.38223(16) 0.0303(8) Uani 1 1 d . . . . .
C34 C 0.6455(3) 0.7038(3) 0.57376(18) 0.0410(9) Uani 1 1 d . . . . .
H34A H 0.682745 0.652615 0.577499 0.049 Uiso 1 1 calc R U . . .
H34B H 0.679184 0.757981 0.578208 0.049 Uiso 1 1 calc R U . . .
C5 C 0.1279(3) 0.9285(3) 0.24376(19) 0.0408(9) Uani 1 1 d . . . . .
C32 C 0.5193(2) 0.7788(3) 0.50619(16) 0.0326(8) Uani 1 1 d . . . . .
H32 H 0.549760 0.835950 0.510673 0.039 Uiso 1 1 calc R U . . .
F2A F 0.0761(9) 0.4590(9) 0.2081(6) 0.173(6) Uani 0.795(7) 1 d . U P A 1
C18 C 0.3703(3) 0.5561(3) 0.4624(2) 0.0501(11) Uani 1 1 d . U . . .
H18A H 0.372216 0.509853 0.433693 0.060 Uiso 0.369(11) 1 calc R U P C 1
H18B H 0.418933 0.556157 0.496793 0.060 Uiso 0.369(11) 1 calc R U P C 1
H18C H 0.411527 0.528211 0.445896 0.060 Uiso 0.631(11) 1 calc R U P C 2
H18D H 0.382415 0.548821 0.505018 0.060 Uiso 0.631(11) 1 calc R U P C 2
C29 C 0.4738(3) 0.6099(3) 0.35231(18) 0.0423(10) Uani 1 1 d . . . . .
H29 H 0.438104 0.617542 0.378835 0.051 Uiso 1 1 calc R U . . .
C26 C 0.6482(3) 0.8604(3) 0.3014(2) 0.0474(10) Uani 1 1 d . . . . .
H26A H 0.614342 0.900945 0.272787 0.071 Uiso 1 1 calc R U . . .
H26B H 0.678312 0.821159 0.282155 0.071 Uiso 1 1 calc R U . . .
H26C H 0.687292 0.894159 0.331703 0.071 Uiso 1 1 calc R U . . .
O2A O 0.1112(4) 0.4264(4) 0.3331(2) 0.0757(16) Uani 0.795(7) 1 d . U P A 1
C8 C 0.0612(3) 0.7979(3) 0.1755(2) 0.0502(11) Uani 1 1 d . . . . .
H8A H 0.023784 0.842304 0.152764 0.075 Uiso 1 1 calc R U . . .
H8B H 0.029297 0.749525 0.185313 0.075 Uiso 1 1 calc R U . . .
H8C H 0.096360 0.775129 0.152606 0.075 Uiso 1 1 calc R U . . .
C7 C 0.1150(3) 0.8403(3) 0.23187(18) 0.0419(9) Uani 1 1 d . . . . .
C1 C 0.1962(3) 0.8532(3) 0.32477(18) 0.0366(8) Uani 1 1 d . . . . .
C10 C 0.1637(3) 0.6944(3) 0.2889(2) 0.0418(10) Uani 1 1 d . . . . .
H10 H 0.207792 0.681611 0.325519 0.050 Uiso 1 1 calc R U . . .
C24 C 0.6584(3) 0.9251(3) 0.4454(2) 0.0452(10) Uani 1 1 d . . . . .
H24A H 0.669269 0.869449 0.466971 0.068 Uiso 1 1 calc R U . . .
H24B H 0.662790 0.974020 0.472798 0.068 Uiso 1 1 calc R U . . .
H24C H 0.698494 0.933026 0.423354 0.068 Uiso 1 1 calc R U . . .
C28 C 0.5905(3) 0.6574(3) 0.2725(2) 0.0497(11) Uani 1 1 d . . . . .
H28A H 0.613983 0.603245 0.292525 0.074 Uiso 1 1 calc R U . . .
H28B H 0.630787 0.686044 0.256151 0.074 Uiso 1 1 calc R U . . .
H28C H 0.541209 0.643115 0.241098 0.074 Uiso 1 1 calc R U . . .
C13 C 0.2331(3) 0.8464(3) 0.51204(19) 0.0423(9) Uani 1 1 d . . . . .
H13A H 0.237234 0.781539 0.516392 0.051 Uiso 1 1 calc R U . . .
H13B H 0.289146 0.871188 0.525348 0.051 Uiso 1 1 calc R U . . .
C12 C 0.1939(3) 0.8704(3) 0.44634(18) 0.0390(9) Uani 1 1 d . . . . .
H12 H 0.191468 0.936099 0.443080 0.047 Uiso 1 1 calc R U . . .
F7A F 0.8735(4) 0.8627(4) 0.5179(3) 0.0931(16) Uani 0.72 1 d . U P D 1
C35 C 0.6024(3) 0.7002(3) 0.6226(2) 0.0486(11) Uani 1 1 d . . . . .
H35A H 0.643968 0.706089 0.660782 0.058 Uiso 1 1 calc R U . . .
H35B H 0.575199 0.642344 0.621704 0.058 Uiso 1 1 calc R U . . .
O3A O 0.1804(5) 0.2907(4) 0.3173(4) 0.093(2) Uani 0.795(7) 1 d . U P A 1
C2 C 0.2065(3) 1.0213(3) 0.3336(2) 0.0421(9) Uani 1 1 d . . . . .
H2 H 0.242920 1.004427 0.372639 0.051 Uiso 1 1 calc R U . . .
C20 C 0.2252(3) 0.5981(3) 0.4381(2) 0.0520(11) Uani 1 1 d . U . . .
H20A H 0.186412 0.623233 0.457965 0.062 Uiso 0.369(11) 1 calc R U P C 1
H20B H 0.198322 0.560224 0.404555 0.062 Uiso 0.369(11) 1 calc R U P C 1
H20C H 0.216119 0.597130 0.477150 0.062 Uiso 0.631(11) 1 calc R U P C 2
H20D H 0.173729 0.596501 0.405977 0.062 Uiso 0.631(11) 1 calc R U P C 2
C23 C 0.5510(3) 1.0026(3) 0.3606(2) 0.0483(11) Uani 1 1 d . . . . .
H23A H 0.594167 1.008532 0.340920 0.072 Uiso 1 1 calc R U . . .
H23B H 0.548346 1.056564 0.382453 0.072 Uiso 1 1 calc R U . . .
H23C H 0.498156 0.992871 0.331716 0.072 Uiso 1 1 calc R U . . .
C14 C 0.1801(3) 0.8835(4) 0.5502(2) 0.0533(12) Uani 1 1 d . . . . .
H14A H 0.180244 0.948648 0.548576 0.064 Uiso 1 1 calc R U . . .
H14B H 0.204462 0.865465 0.591061 0.064 Uiso 1 1 calc R U . . .
C36 C 0.5376(3) 0.7747(4) 0.61596(19) 0.0515(11) Uani 1 1 d . . . . .
H36A H 0.508259 0.767395 0.646005 0.062 Uiso 1 1 calc R U . . .
H36B H 0.565876 0.832400 0.622295 0.062 Uiso 1 1 calc R U . . .
C17 C 0.1044(3) 0.8347(4) 0.4247(2) 0.0599(13) Uani 1 1 d . . . . .
H17A H 0.105021 0.769524 0.426152 0.072 Uiso 1 1 calc R U . . .
H17B H 0.079630 0.852972 0.383928 0.072 Uiso 1 1 calc R U . . .
C6 C 0.0970(3) 1.0049(3) 0.2014(2) 0.0541(12) Uani 1 1 d . . . . .
H6A H 0.137470 1.017798 0.180327 0.081 Uiso 1 1 calc R U . . .
H6B H 0.089104 1.057228 0.223209 0.081 Uiso 1 1 calc R U . . .
H6C H 0.044755 0.988540 0.173749 0.081 Uiso 1 1 calc R U . . .
C4 C 0.2598(3) 1.0768(3) 0.3037(2) 0.0549(12) Uani 1 1 d . . . . .
H4A H 0.303469 1.039807 0.296818 0.082 Uiso 1 1 calc R U . . .
H4B H 0.284097 1.126330 0.328762 0.082 Uiso 1 1 calc R U . . .
H4C H 0.225358 1.099182 0.266477 0.082 Uiso 1 1 calc R U . . .
C37 C 0.4747(3) 0.7737(4) 0.55504(18) 0.0470(11) Uani 1 1 d . . . . .
H37A H 0.436942 0.824374 0.551455 0.056 Uiso 1 1 calc R U . . .
H37B H 0.441766 0.718985 0.550373 0.056 Uiso 1 1 calc R U . . .
C9 C 0.1896(3) 0.6502(3) 0.2380(2) 0.0544(12) Uani 1 1 d . . . . .
H9A H 0.210484 0.590839 0.249515 0.082 Uiso 1 1 calc R U . . .
H9B H 0.232695 0.685511 0.228750 0.082 Uiso 1 1 calc R U . . .
H9C H 0.142045 0.646631 0.203680 0.082 Uiso 1 1 calc R U . . .
C30 C 0.5399(4) 0.5408(3) 0.3809(2) 0.0552(12) Uani 1 1 d . . . . .
H30A H 0.513046 0.486034 0.387190 0.083 Uiso 1 1 calc R U . . .
H30B H 0.573479 0.563379 0.418343 0.083 Uiso 1 1 calc R U . . .
H30C H 0.574842 0.529410 0.355418 0.083 Uiso 1 1 calc R U . . .
C11 C 0.0822(3) 0.6562(3) 0.2966(2) 0.0553(12) Uani 1 1 d . . . . .
H11A H 0.037181 0.668612 0.261762 0.083 Uiso 1 1 calc R U . . .
H11B H 0.070355 0.683637 0.330441 0.083 Uiso 1 1 calc R U . . .
H11C H 0.087654 0.592408 0.302565 0.083 Uiso 1 1 calc R U . . .
C3 C 0.1329(3) 1.0735(3) 0.3446(2) 0.0531(12) Uani 1 1 d . . . . .
H3A H 0.096131 1.092715 0.307351 0.080 Uiso 1 1 calc R U . . .
H3B H 0.153682 1.125130 0.368785 0.080 Uiso 1 1 calc R U . . .
H3C H 0.102867 1.035413 0.364532 0.080 Uiso 1 1 calc R U . . .
F3A F 0.1459(5) 0.3481(10) 0.1928(4) 0.174(5) Uani 0.795(7) 1 d . U P A 1
C16 C 0.0515(4) 0.8713(5) 0.4639(3) 0.0754(18) Uani 1 1 d . . . . .
H16A H 0.046390 0.936022 0.459157 0.091 Uiso 1 1 calc R U . . .
H16B H -0.004286 0.845721 0.450882 0.091 Uiso 1 1 calc R U . . .
C38A C 0.1037(7) 0.3817(7) 0.2272(4) 0.062(2) Uani 0.795(7) 1 d . U P A 1
C31 C 0.4172(4) 0.5797(4) 0.2927(2) 0.0610(13) Uani 1 1 d . . . . .
H31A H 0.450532 0.554320 0.269384 0.092 Uiso 1 1 calc R U . . .
H31B H 0.386544 0.630377 0.272303 0.092 Uiso 1 1 calc R U . . .
H31C H 0.378592 0.535226 0.298935 0.092 Uiso 1 1 calc R U . . .
C15 C 0.0899(4) 0.8493(5) 0.5288(3) 0.0703(16) Uani 1 1 d . . . . .
H15A H 0.089139 0.784695 0.534427 0.084 Uiso 1 1 calc R U . . .
H15B H 0.056837 0.876781 0.552235 0.084 Uiso 1 1 calc R U . . .
F8A F 0.8136(8) 0.8196(8) 0.4020(5) 0.156(5) Uani 0.72 1 d . U P D 1
C19B C 0.2976(8) 0.5695(7) 0.4726(6) 0.043(2) Uani 0.369(11) 1 d . U P C 1
H19B H 0.303421 0.581636 0.514543 0.051 Uiso 0.369(11) 1 calc R U P C 1
C43A C 0.7882(5) 0.6753(7) 0.4220(3) 0.112(3) Uani 0.72 1 d G U P D 1
H43A H 0.767154 0.661840 0.381926 0.135 Uiso 0.72 1 calc R U P D 1
C42A C 0.8157(5) 0.7618(5) 0.4397(2) 0.089(3) Uani 0.72 1 d G U P D 1
C41A C 0.8472(4) 0.7819(3) 0.4996(3) 0.0642(18) Uani 0.72 1 d G U P D 1
C40A C 0.8512(4) 0.7154(4) 0.5419(2) 0.0657(19) Uani 0.72 1 d G U P D 1
H40A H 0.872215 0.728876 0.582004 0.079 Uiso 0.72 1 calc R U P D 1
C45A C 0.8236(6) 0.6289(4) 0.5243(3) 0.096(3) Uani 0.72 1 d G U P D 1
H45A H 0.826273 0.584419 0.552581 0.115 Uiso 0.72 1 calc R U P D 1
C44A C 0.7922(6) 0.6088(5) 0.4643(4) 0.117(4) Uani 0.72 1 d G U P D 1
H44A H 0.773742 0.550900 0.452542 0.140 Uiso 0.72 1 calc R U P D 1
O4A O 0.3318(7) 0.8782(6) 0.0937(4) 0.0553(19) Uani 0.581(3) 1 d D U P B 1
F6A F 0.3399(8) 0.8354(6) 0.2521(4) 0.0715(19) Uani 0.581(3) 1 d D U P B 1
C19A C 0.2899(5) 0.5475(4) 0.4309(4) 0.0446(18) Uani 0.631(11) 1 d . U P C 2
H19A H 0.279265 0.513242 0.393901 0.054 Uiso 0.631(11) 1 calc R U P C 2
O2B O 0.2165(12) 0.2865(11) 0.2631(10) 0.066(5) Uani 0.205(7) 1 d . U P A 2
S1B S 0.1717(6) 0.3574(10) 0.2838(5) 0.060(3) Uani 0.205(7) 1 d . U P A 2
O3B O 0.221(3) 0.448(3) 0.309(2) 0.069(9) Uani 0.205(7) 1 d . U P A 2
O1B O 0.123(2) 0.307(2) 0.3142(13) 0.114(9) Uani 0.205(7) 1 d . U P A 2
C38B C 0.106(2) 0.404(3) 0.2116(17) 0.048(5) Uani 0.205(7) 1 d . U P A 2
F1B F 0.0605(13) 0.4716(16) 0.2150(12) 0.050(5) Uani 0.205(7) 1 d . U P A 2
F3B F 0.0553(15) 0.3298(14) 0.1847(13) 0.095(7) Uani 0.205(7) 1 d . U P A 2
F2B F 0.1432(13) 0.4227(17) 0.1866(8) 0.073(5) Uani 0.205(7) 1 d . U P A 2
F8B F 0.8364(15) 0.8668(14) 0.4169(12) 0.104(6) Uani 0.28 1 d . U P E 2
F7B F 0.856(2) 0.779(2) 0.5304(13) 0.173(9) Uani 0.28 1 d . U P E 2
C41B C 0.8288(14) 0.7539(12) 0.4327(11) 0.105(6) Uani 0.28 1 d G U P E 2
C40B C 0.8328(15) 0.7241(17) 0.4895(9) 0.115(6) Uani 0.28 1 d G U P E 2
C45B C 0.8017(16) 0.6398(18) 0.4977(8) 0.106(6) Uani 0.28 1 d G U P E 2
H45B H 0.804399 0.619848 0.535678 0.128 Uiso 0.28 1 calc R U P E 2
C44B C 0.7666(17) 0.5853(13) 0.4490(11) 0.123(7) Uani 0.28 1 d G U P E 2
H44B H 0.745838 0.528874 0.454403 0.147 Uiso 0.28 1 calc R U P E 2
C43B C 0.7626(13) 0.6151(13) 0.3921(9) 0.108(6) Uani 0.28 1 d G U P E 2
H43B H 0.739169 0.578647 0.359555 0.129 Uiso 0.28 1 calc R U P E 2
C42B C 0.7937(13) 0.6994(14) 0.3840(8) 0.092(5) Uani 0.28 1 d G U P E 2
H42B H 0.791061 0.719393 0.345980 0.110 Uiso 0.28 1 calc R U P E 2
S2A S 0.29181(13) 0.88299(13) 0.13993(9) 0.0467(5) Uani 0.581(3) 1 d D U P B 1
O5B O 0.3373(12) 0.8128(10) 0.2626(7) 0.062(2) Uani 0.419(3) 1 d D U P B 2
C39B C 0.3212(7) 0.8112(6) 0.1491(4) 0.0447(15) Uani 0.419(3) 1 d D U P B 2
F6B F 0.2384(6) 0.8015(7) 0.1364(6) 0.056(2) Uani 0.419(3) 1 d D U P B 2
F4B F 0.3423(8) 0.8524(7) 0.1059(5) 0.055(2) Uani 0.419(3) 1 d D U P B 2
F5B F 0.3512(5) 0.7271(4) 0.1549(4) 0.0608(16) Uani 0.419(3) 1 d D U P B 2
S2B S 0.3610(2) 0.8703(2) 0.22041(14) 0.0552(8) Uani 0.419(3) 1 d D U P B 2
O6B O 0.4442(9) 0.8935(10) 0.2287(7) 0.063(3) Uani 0.419(3) 1 d D U P B 2
O4B O 0.3154(6) 0.9549(5) 0.2079(4) 0.0641(19) Uani 0.419(3) 1 d D U P B 2
O7 O 0.0697(11) 0.9091(14) -0.0059(6) 0.174(7) Uani 0.5 1 d D U P F -1
C46 C 0.0519(19) 0.936(2) 0.0460(8) 0.162(9) Uani 0.5 1 d D U P F -1
H46A H 0.103796 0.948266 0.076406 0.195 Uiso 0.5 1 calc R U P F -1
H46B H 0.022531 0.888799 0.060033 0.195 Uiso 0.5 1 calc R U P F -1
C47 C -0.0019(17) 1.0213(18) 0.0350(8) 0.156(9) Uani 0.5 1 d D U P F -1
H47A H 0.030170 1.073709 0.052655 0.187 Uiso 0.5 1 calc R U P F -1
H47B H -0.050075 1.015130 0.050336 0.187 Uiso 0.5 1 calc R U P F -1
C48 C -0.0284(15) 1.0269(17) -0.0328(8) 0.151(8) Uani 0.5 1 d D U P F -1
H48A H -0.001848 1.077754 -0.046114 0.181 Uiso 0.5 1 calc R U P F -1
H48B H -0.088635 1.033226 -0.047942 0.181 Uiso 0.5 1 calc R U P F -1
C49 C 0.0012(18) 0.938(2) -0.0537(8) 0.179(10) Uani 0.5 1 d D U P F -1
H49A H -0.043442 0.893369 -0.061873 0.215 Uiso 0.5 1 calc R U P F -1
H49B H 0.018727 0.946765 -0.089340 0.215 Uiso 0.5 1 calc R U P F -1

loop_
_atom_site_aniso_label
_atom_site_aniso_U_11
_atom_site_aniso_U_22
_atom_site_aniso_U_33
_atom_site_aniso_U_23
_atom_site_aniso_U_13
_atom_site_aniso_U_12
Pd1 0.03801(18) 0.02298(16) 0.03081(16) 0.00250(10) 0.00650(12) -0.00190(10)
P1 0.0328(5) 0.0254(4) 0.0367(5) 0.0042(4) 0.0060(4) -0.0002(4)
P3 0.0340(5) 0.0226(4) 0.0293(4) 0.0001(3) 0.0071(4) 0.0014(4)
P2 0.0327(5) 0.0221(4) 0.0436(5) 0.0000(4) 0.0070(4) 0.0007(4)
S1A 0.0466(10) 0.0356(10) 0.0584(14) 0.0021(8) -0.0002(9) -0.0025(7)
C39A 0.074(3) 0.053(3) 0.059(3) 0.005(3) 0.023(3) -0.005(3)
N3 0.0381(18) 0.0253(15) 0.0337(16) 0.0021(13) 0.0090(13) 0.0011(13)
O6A 0.058(4) 0.053(4) 0.074(4) -0.011(4) 0.020(3) -0.006(3)
N4 0.045(2) 0.0267(16) 0.0281(15) -0.0006(12) 0.0082(14) 0.0032(14)
F5A 0.090(4) 0.057(3) 0.095(4) 0.020(3) 0.040(3) 0.010(3)
F4A 0.069(3) 0.069(5) 0.067(5) 0.007(3) 0.005(3) -0.015(3)
F1A 0.056(3) 0.084(3) 0.066(3) -0.025(2) 0.010(2) -0.021(2)
N2 0.0327(18) 0.0366(18) 0.0404(18) 0.0048(14) 0.0034(14) -0.0010(14)
N1 0.0394(19) 0.0329(17) 0.0421(18) 0.0071(14) 0.0115(15) 0.0032(14)
O5A 0.064(4) 0.045(3) 0.061(3) -0.004(2) 0.021(3) 0.004(3)
O1A 0.044(5) 0.055(5) 0.072(4) 0.004(4) -0.002(3) -0.001(4)
C25 0.041(2) 0.036(2) 0.0333(19) 0.0068(16) 0.0105(17) 0.0064(17)
C27 0.048(2) 0.037(2) 0.0291(18) 0.0050(16) 0.0110(17) 0.0082(18)
C22 0.038(2) 0.0243(18) 0.049(2) -0.0022(16) 0.0133(17) -0.0025(16)
C33 0.046(2) 0.033(2) 0.035(2) -0.0004(16) 0.0036(17) 0.0046(18)
C21 0.035(2) 0.0252(18) 0.0295(17) 0.0018(14) 0.0069(15) 0.0035(15)
C34 0.044(2) 0.035(2) 0.038(2) 0.0026(17) 0.0015(18) 0.0079(18)
C5 0.036(2) 0.042(2) 0.042(2) 0.0123(18) 0.0064(17) 0.0045(18)
C32 0.035(2) 0.0305(19) 0.0304(18) -0.0021(15) 0.0055(15) 0.0016(16)
F2A 0.191(12) 0.102(7) 0.148(10) 0.034(6) -0.082(8) -0.013(6)
C18 0.064(3) 0.0230(19) 0.063(3) 0.0193(18) 0.018(2) 0.0022(19)
C29 0.066(3) 0.0269(19) 0.039(2) -0.0082(16) 0.022(2) -0.0054(19)
C26 0.049(3) 0.050(3) 0.047(2) 0.007(2) 0.021(2) -0.001(2)
O2A 0.072(4) 0.080(4) 0.073(3) -0.027(3) 0.018(3) -0.015(3)
C8 0.047(3) 0.060(3) 0.040(2) 0.001(2) 0.006(2) 0.002(2)
C7 0.037(2) 0.051(3) 0.037(2) 0.0049(19) 0.0086(17) 0.0021(19)
C1 0.036(2) 0.0279(19) 0.044(2) 0.0034(16) 0.0090(17) 0.0002(16)
C10 0.041(2) 0.030(2) 0.046(2) 0.0023(16) -0.0003(18) -0.0063(17)
C24 0.048(3) 0.038(2) 0.051(2) -0.0058(19) 0.015(2) -0.0063(19)
C28 0.069(3) 0.047(2) 0.040(2) 0.000(2) 0.026(2) 0.008(2)
C13 0.046(3) 0.035(2) 0.046(2) 0.0038(18) 0.0137(19) 0.0000(18)
C12 0.036(2) 0.037(2) 0.043(2) 0.0034(17) 0.0104(17) 0.0012(17)
F7A 0.091(4) 0.066(3) 0.133(5) 0.020(3) 0.048(4) 0.003(3)
C35 0.050(3) 0.055(3) 0.035(2) 0.0077(19) 0.0018(19) -0.002(2)
O3A 0.078(5) 0.039(3) 0.133(6) 0.012(3) -0.019(4) -0.003(3)
C2 0.040(2) 0.030(2) 0.053(2) 0.0071(18) 0.0094(19) 0.0039(17)
C20 0.054(3) 0.038(2) 0.064(3) 0.012(2) 0.017(2) -0.016(2)
C23 0.053(3) 0.032(2) 0.061(3) 0.006(2) 0.018(2) 0.0005(19)
C14 0.057(3) 0.056(3) 0.051(3) 0.004(2) 0.023(2) 0.003(2)
C36 0.047(3) 0.076(3) 0.032(2) 0.000(2) 0.0115(19) 0.005(2)
C17 0.048(3) 0.079(4) 0.053(3) -0.002(3) 0.014(2) -0.008(3)
C6 0.052(3) 0.054(3) 0.053(3) 0.019(2) 0.008(2) 0.016(2)
C4 0.058(3) 0.038(2) 0.066(3) 0.011(2) 0.014(2) -0.005(2)
C37 0.041(2) 0.066(3) 0.034(2) 0.001(2) 0.0113(18) 0.005(2)
C9 0.060(3) 0.039(2) 0.063(3) -0.002(2) 0.016(2) -0.003(2)
C30 0.082(4) 0.027(2) 0.057(3) 0.0045(19) 0.019(3) -0.002(2)
C11 0.061(3) 0.050(3) 0.054(3) 0.000(2) 0.013(2) -0.018(2)
C3 0.051(3) 0.041(2) 0.064(3) 0.002(2) 0.011(2) 0.012(2)
F3A 0.079(5) 0.342(13) 0.114(5) -0.107(8) 0.048(4) -0.034(7)
C16 0.037(3) 0.122(6) 0.070(3) -0.006(4) 0.018(3) -0.001(3)
C38A 0.057(4) 0.073(6) 0.059(5) -0.005(3) 0.020(3) -0.017(4)
C31 0.066(4) 0.050(3) 0.062(3) -0.013(2) 0.009(3) -0.017(3)
C15 0.065(4) 0.086(4) 0.070(3) -0.007(3) 0.036(3) -0.011(3)
F8A 0.155(10) 0.220(11) 0.112(7) 0.074(7) 0.069(7) 0.079(8)
C19B 0.061(5) 0.022(4) 0.049(5) 0.016(4) 0.021(4) -0.008(4)
C43A 0.070(6) 0.167(7) 0.091(7) -0.043(5) 0.007(6) 0.031(6)
C42A 0.067(6) 0.141(6) 0.065(4) 0.024(4) 0.030(4) 0.049(5)
C41A 0.055(5) 0.074(4) 0.072(4) 0.018(4) 0.032(4) 0.013(4)
C40A 0.071(5) 0.054(4) 0.084(5) 0.016(4) 0.041(4) 0.007(4)
C45A 0.086(8) 0.076(5) 0.131(7) -0.009(6) 0.040(7) -0.007(5)
C44A 0.069(7) 0.124(8) 0.152(8) -0.047(6) 0.023(7) -0.014(6)
O4A 0.069(4) 0.044(4) 0.055(4) -0.002(3) 0.021(3) 0.001(3)
F6A 0.096(4) 0.073(5) 0.051(3) 0.020(3) 0.030(3) -0.010(4)
C19A 0.065(4) 0.019(3) 0.052(4) 0.009(3) 0.020(3) -0.013(3)
O2B 0.054(11) 0.029(7) 0.117(15) 0.009(8) 0.027(10) 0.016(7)
S1B 0.046(4) 0.081(7) 0.050(5) 0.012(4) 0.009(3) 0.005(4)
O3B 0.049(14) 0.058(11) 0.086(18) -0.008(10) -0.007(11) 0.048(9)
O1B 0.112(19) 0.15(2) 0.096(16) 0.061(14) 0.053(14) 0.019(15)
C38B 0.034(9) 0.041(9) 0.059(11) -0.015(7) -0.003(7) 0.029(6)
F1B 0.029(7) 0.042(8) 0.064(10) -0.022(7) -0.014(6) 0.023(6)
F3B 0.073(12) 0.071(9) 0.104(15) -0.023(10) -0.037(11) -0.004(8)
F2B 0.042(8) 0.120(13) 0.043(7) -0.010(8) -0.012(6) 0.009(8)
F8B 0.072(11) 0.105(10) 0.152(17) -0.018(9) 0.061(11) -0.005(9)
F7B 0.19(2) 0.186(18) 0.149(14) 0.001(14) 0.061(17) -0.018(18)
C41B 0.069(13) 0.122(11) 0.122(10) 0.038(9) 0.024(11) 0.025(11)
C40B 0.088(12) 0.135(11) 0.125(10) 0.025(9) 0.036(10) 0.016(10)
C45B 0.075(13) 0.132(11) 0.130(13) 0.042(10) 0.058(11) 0.027(10)
C44B 0.090(15) 0.138(13) 0.147(13) 0.042(10) 0.045(12) 0.006(13)
C43B 0.083(14) 0.103(12) 0.147(12) 0.039(11) 0.048(12) 0.004(11)
C42B 0.056(11) 0.096(10) 0.126(11) 0.045(9) 0.029(11) 0.011(9)
S2A 0.0521(11) 0.0421(10) 0.0483(10) -0.0061(8) 0.0177(8) -0.0069(8)
O5B 0.084(5) 0.053(5) 0.053(5) 0.009(4) 0.024(4) -0.019(4)
C39B 0.056(3) 0.035(3) 0.049(3) -0.005(3) 0.024(3) -0.003(3)
F6B 0.050(4) 0.054(5) 0.064(4) -0.010(4) 0.014(3) -0.002(3)
F4B 0.074(4) 0.047(5) 0.049(4) 0.001(3) 0.025(3) 0.000(4)
F5B 0.074(4) 0.037(3) 0.077(4) -0.004(3) 0.029(3) 0.001(3)
S2B 0.0717(18) 0.0497(17) 0.0428(15) -0.0030(13) 0.0134(13) -0.0208(14)
O6B 0.067(4) 0.063(6) 0.054(5) -0.001(4) 0.008(4) -0.022(4)
O4B 0.086(4) 0.044(4) 0.065(4) -0.009(3) 0.025(4) -0.003(3)
O7 0.169(14) 0.264(19) 0.087(7) 0.024(10) 0.033(8) 0.038(12)
C46 0.113(15) 0.29(3) 0.095(9) 0.072(13) 0.049(11) 0.073(15)
C47 0.071(13) 0.26(3) 0.101(9) 0.043(13) -0.029(11) 0.034(13)
C48 0.086(18) 0.27(3) 0.099(10) 0.091(13) 0.024(10) -0.002(14)
C49 0.128(16) 0.30(3) 0.113(10) 0.085(14) 0.048(11) 0.043(18)

loop_
_atom_type_symbol
_atom_type_description
_atom_type_scat_dispersion_real
_atom_type_scat_dispersion_imag
_atom_type_scat_source
C C 0.0181 0.0091 'International Tables Vol C Tables 4.2.6.8 and 6.1.1.4'
H H 0.0000 0.0000 'International Tables Vol C Tables 4.2.6.8 and 6.1.1.4'
F F 0.0727 0.0534 'International Tables Vol C Tables 4.2.6.8 and 6.1.1.4'
N N 0.0311 0.0180 'International Tables Vol C Tables 4.2.6.8 and 6.1.1.4'
O O 0.0492 0.0322 'International Tables Vol C Tables 4.2.6.8 and 6.1.1.4'
P P 0.2955 0.4335 'International Tables Vol C Tables 4.2.6.8 and 6.1.1.4'
Pd Pd 0.1215 3.9337 'International Tables Vol C Tables 4.2.6.8 and 6.1.1.4'
S S 0.3331 0.5567 'International Tables Vol C Tables 4.2.6.8 and 6.1.1.4'

loop_
_exptl_crystal_face_index_h
_exptl_crystal_face_index_k
_exptl_crystal_face_index_l
_exptl_crystal_face_perp_dist
10 -1 0 0.0137
-10 1 0 0.0137
0 1 -5 0.0097
0 -1 5 0.0097
0 1 0 0.0799
0 -1 0 0.0799

loop_
_geom_angle_atom_site_label_1
_geom_angle_atom_site_label_2
_geom_angle_atom_site_label_3
_geom_angle
_geom_angle_site_symmetry_1
_geom_angle_site_symmetry_3
_geom_angle_publ_flag
P1 Pd1 P3 77.47(3) . . ?
C18 Pd1 P1 170.31(14) . . ?
C18 Pd1 P3 107.52(14) . . ?
C20 Pd1 P1 106.97(14) . . ?
C20 Pd1 P3 169.29(14) . . ?
C20 Pd1 C18 66.69(19) . . ?
C19B Pd1 P1 136.3(3) . . ?
C19B Pd1 P3 135.8(4) . . ?
C19B Pd1 C18 35.0(4) . . ?
C19B Pd1 C20 35.3(4) . . ?
C19A Pd1 P1 140.9(2) . . ?
C19A Pd1 P3 141.2(2) . . ?
C19A Pd1 C18 35.8(2) . . ?
C19A Pd1 C20 36.5(2) . . ?
P2 P1 Pd1 98.29(5) . . ?
C1 P1 Pd1 121.52(13) . . ?
C1 P1 P2 108.60(13) . . ?
C1 P1 C12 101.43(19) . . ?
C12 P1 Pd1 116.43(14) . . ?
C12 P1 P2 110.40(14) . . ?
P2 P3 Pd1 98.23(5) . . ?
C21 P3 Pd1 122.95(12) . . ?
C21 P3 P2 108.93(12) . . ?
C32 P3 Pd1 114.96(13) . . ?
C32 P3 P2 110.94(13) . . ?
C32 P3 C21 100.82(17) . . ?
P3 P2 P1 85.40(5) . . ?
O1A S1A C38A 103.5(6) . . ?
O2A S1A O1A 117.3(5) . . ?
O2A S1A O3A 115.2(5) . . ?
O2A S1A C38A 102.9(4) . . ?
O3A S1A O1A 113.4(5) . . ?
O3A S1A C38A 101.8(5) . . ?
F5A C39A F4A 104.1(9) . . ?
F5A C39A F6A 107.5(8) . . ?
F5A C39A S2A 114.7(8) . . ?
F4A C39A F6A 106.6(10) . . ?
F4A C39A S2A 113.7(7) . . ?
F6A C39A S2A 109.7(8) . . ?
C25 N3 C22 126.5(3) . . ?
C21 N3 C25 109.7(3) . . ?
C21 N3 C22 123.4(3) . . ?
C27 N4 C29 126.8(3) . . ?
C21 N4 C27 109.2(3) . . ?
C21 N4 C29 123.9(3) . . ?
C7 N2 C10 126.2(4) . . ?
C1 N2 C7 109.1(4) . . ?
C1 N2 C10 124.7(4) . . ?
C5 N1 C2 126.4(3) . . ?
C1 N1 C5 108.9(4) . . ?
C1 N1 C2 124.7(3) . . ?
N3 C25 C26 126.0(4) . . ?
C27 C25 N3 106.8(4) . . ?
C27 C25 C26 127.1(4) . . ?
N4 C27 C28 124.9(4) . . ?
C25 C27 N4 107.1(3) . . ?
C25 C27 C28 128.0(4) . . ?
N3 C22 H22 106.9 . . ?
N3 C22 C24 110.5(3) . . ?
N3 C22 C23 111.4(3) . . ?
C24 C22 H22 106.9 . . ?
C24 C22 C23 113.9(4) . . ?
C23 C22 H22 106.9 . . ?
H33A C33 H33B 108.1 . . ?
C34 C33 H33A 109.5 . . ?
C34 C33 H33B 109.5 . . ?
C32 C33 H33A 109.5 . . ?
C32 C33 H33B 109.5 . . ?
C32 C33 C34 110.8(3) . . ?
N3 C21 P3 125.6(3) . . ?
N3 C21 N4 107.2(3) . . ?
N4 C21 P3 127.1(3) . . ?
C33 C34 H34A 109.2 . . ?
C33 C34 H34B 109.2 . . ?
H34A C34 H34B 107.9 . . ?
C35 C34 C33 112.0(4) . . ?
C35 C34 H34A 109.2 . . ?
C35 C34 H34B 109.2 . . ?
N1 C5 C6 125.7(4) . . ?
C7 C5 N1 107.7(4) . . ?
C7 C5 C6 126.5(4) . . ?
P3 C32 H32 107.9 . . ?
C33 C32 P3 113.3(3) . . ?
C33 C32 H32 107.9 . . ?
C33 C32 C37 111.2(3) . . ?
C37 C32 P3 108.6(3) . . ?
C37 C32 H32 107.9 . . ?
Pd1 C18 H18A 116.4 . . ?
Pd1 C18 H18B 116.4 . . ?
Pd1 C18 H18C 116.5 . . ?
Pd1 C18 H18D 116.5 . . ?
H18A C18 H18B 113.4 . . ?
H18C C18 H18D 113.5 . . ?
C19B C18 Pd1 71.7(5) . . ?
C19B C18 H18A 116.4 . . ?
C19B C18 H18B 116.4 . . ?
C19A C18 Pd1 71.3(3) . . ?
C19A C18 H18C 116.5 . . ?
C19A C18 H18D 116.5 . . ?
N4 C29 H29 106.8 . . ?
N4 C29 C30 110.3(4) . . ?
N4 C29 C31 112.6(4) . . ?
C30 C29 H29 106.8 . . ?
C30 C29 C31 113.1(4) . . ?
C31 C29 H29 106.8 . . ?
C25 C26 H26A 109.5 . . ?
C25 C26 H26B 109.5 . . ?
C25 C26 H26C 109.5 . . ?
H26A C26 H26B 109.5 . . ?
H26A C26 H26C 109.5 . . ?
H26B C26 H26C 109.5 . . ?
H8A C8 H8B 109.5 . . ?
H8A C8 H8C 109.5 . . ?
H8B C8 H8C 109.5 . . ?
C7 C8 H8A 109.5 . . ?
C7 C8 H8B 109.5 . . ?
C7 C8 H8C 109.5 . . ?
N2 C7 C8 125.3(4) . . ?
C5 C7 N2 107.2(4) . . ?
C5 C7 C8 127.5(4) . . ?
N2 C1 P1 127.7(3) . . ?
N2 C1 N1 107.1(4) . . ?
N1 C1 P1 125.3(3) . . ?
N2 C10 H10 107.2 . . ?
N2 C10 C9 111.6(4) . . ?
N2 C10 C11 110.5(4) . . ?
C9 C10 H10 107.2 . . ?
C11 C10 H10 107.2 . . ?
C11 C10 C9 112.8(4) . . ?
C22 C24 H24A 109.5 . . ?
C22 C24 H24B 109.5 . . ?
C22 C24 H24C 109.5 . . ?
H24A C24 H24B 109.5 . . ?
H24A C24 H24C 109.5 . . ?
H24B C24 H24C 109.5 . . ?
C27 C28 H28A 109.5 . . ?
C27 C28 H28B 109.5 . . ?
C27 C28 H28C 109.5 . . ?
H28A C28 H28B 109.5 . . ?
H28A C28 H28C 109.5 . . ?
H28B C28 H28C 109.5 . . ?
H13A C13 H13B 108.1 . . ?
C12 C13 H13A 109.5 . . ?
C12 C13 H13B 109.5 . . ?
C14 C13 H13A 109.5 . . ?
C14 C13 H13B 109.5 . . ?
C14 C13 C12 110.6(4) . . ?
P1 C12 H12 107.8 . . ?
C13 C12 P1 109.9(3) . . ?
C13 C12 H12 107.8 . . ?
C17 C12 P1 112.6(3) . . ?
C17 C12 C13 110.6(4) . . ?
C17 C12 H12 107.8 . . ?
C34 C35 H35A 109.3 . . ?
C34 C35 H35B 109.3 . . ?
C34 C35 C36 111.5(4) . . ?
H35A C35 H35B 108.0 . . ?
C36 C35 H35A 109.3 . . ?
C36 C35 H35B 109.3 . . ?
N1 C2 H2 106.6 . . ?
N1 C2 C4 111.8(4) . . ?
N1 C2 C3 111.2(4) . . ?
C4 C2 H2 106.6 . . ?
C4 C2 C3 113.6(4) . . ?
C3 C2 H2 106.6 . . ?
Pd1 C20 H20A 116.4 . . ?
Pd1 C20 H20B 116.4 . . ?
Pd1 C20 H20C 116.5 . . ?
Pd1 C20 H20D 116.5 . . ?
H20A C20 H20B 113.4 . . ?
H20C C20 H20D 113.5 . . ?
C19B C20 Pd1 71.8(5) . . ?
C19B C20 H20A 116.4 . . ?
C19B C20 H20B 116.4 . . ?
C19A C20 Pd1 71.2(3) . . ?
C19A C20 H20C 116.5 . . ?
C19A C20 H20D 116.5 . . ?
C22 C23 H23A 109.5 . . ?
C22 C23 H23B 109.5 . . ?
C22 C23 H23C 109.5 . . ?
H23A C23 H23B 109.5 . . ?
H23A C23 H23C 109.5 . . ?
H23B C23 H23C 109.5 . . ?
C13 C14 H14A 109.4 . . ?
C13 C14 H14B 109.4 . . ?
C13 C14 C15 111.2(4) . . ?
H14A C14 H14B 108.0 . . ?
C15 C14 H14A 109.4 . . ?
C15 C14 H14B 109.4 . . ?
C35 C36 H36A 109.3 . . ?
C35 C36 H36B 109.3 . . ?
H36A C36 H36B 107.9 . . ?
C37 C36 C35 111.8(4) . . ?
C37 C36 H36A 109.3 . . ?
C37 C36 H36B 109.3 . . ?
C12 C17 H17A 109.6 . . ?
C12 C17 H17B 109.6 . . ?
C12 C17 C16 110.2(4) . . ?
H17A C17 H17B 108.1 . . ?
C16 C17 H17A 109.6 . . ?
C16 C17 H17B 109.6 . . ?
C5 C6 H6A 109.5 . . ?
C5 C6 H6B 109.5 . . ?
C5 C6 H6C 109.5 . . ?
H6A C6 H6B 109.5 . . ?
H6A C6 H6C 109.5 . . ?
H6B C6 H6C 109.5 . . ?
C2 C4 H4A 109.5 . . ?
C2 C4 H4B 109.5 . . ?
C2 C4 H4C 109.5 . . ?
H4A C4 H4B 109.5 . . ?
H4A C4 H4C 109.5 . . ?
H4B C4 H4C 109.5 . . ?
C32 C37 H37A 109.5 . . ?
C32 C37 H37B 109.5 . . ?
C36 C37 C32 110.8(4) . . ?
C36 C37 H37A 109.5 . . ?
C36 C37 H37B 109.5 . . ?
H37A C37 H37B 108.1 . . ?
C10 C9 H9A 109.5 . . ?
C10 C9 H9B 109.5 . . ?
C10 C9 H9C 109.5 . . ?
H9A C9 H9B 109.5 . . ?
H9A C9 H9C 109.5 . . ?
H9B C9 H9C 109.5 . . ?
C29 C30 H30A 109.5 . . ?
C29 C30 H30B 109.5 . . ?
C29 C30 H30C 109.5 . . ?
H30A C30 H30B 109.5 . . ?
H30A C30 H30C 109.5 . . ?
H30B C30 H30C 109.5 . . ?
C10 C11 H11A 109.5 . . ?
C10 C11 H11B 109.5 . . ?
C10 C11 H11C 109.5 . . ?
H11A C11 H11B 109.5 . . ?
H11A C11 H11C 109.5 . . ?
H11B C11 H11C 109.5 . . ?
C2 C3 H3A 109.5 . . ?
C2 C3 H3B 109.5 . . ?
C2 C3 H3C 109.5 . . ?
H3A C3 H3B 109.5 . . ?
H3A C3 H3C 109.5 . . ?
H3B C3 H3C 109.5 . . ?
C17 C16 H16A 109.2 . . ?
C17 C16 H16B 109.2 . . ?
H16A C16 H16B 107.9 . . ?
C15 C16 C17 112.0(5) . . ?
C15 C16 H16A 109.2 . . ?
C15 C16 H16B 109.2 . . ?
F1A C38A S1A 112.3(6) . . ?
F1A C38A F3A 104.7(9) . . ?
F2A C38A S1A 112.4(9) . . ?
F2A C38A F1A 106.0(11) . . ?
F2A C38A F3A 109.3(12) . . ?
F3A C38A S1A 111.8(9) . . ?
C29 C31 H31A 109.5 . . ?
C29 C31 H31B 109.5 . . ?
C29 C31 H31C 109.5 . . ?
H31A C31 H31B 109.5 . . ?
H31A C31 H31C 109.5 . . ?
H31B C31 H31C 109.5 . . ?
C14 C15 H15A 109.5 . . ?
C14 C15 H15B 109.5 . . ?
C16 C15 C14 110.9(5) . . ?
C16 C15 H15A 109.5 . . ?
C16 C15 H15B 109.5 . . ?
H15A C15 H15B 108.1 . . ?
Pd1 C19B H19B 112.0 . . ?
C18 C19B Pd1 73.3(5) . . ?
C18 C19B C20 131.9(10) . . ?
C18 C19B H19B 112.0 . . ?
C20 C19B Pd1 72.9(5) . . ?
C20 C19B H19B 112.0 . . ?
C42A C43A H43A 120.0 . . ?
C42A C43A C44A 120.0 . . ?
C44A C43A H43A 120.0 . . ?
F8A C42A C43A 119.5(9) . . ?
F8A C42A C41A 120.4(9) . . ?
C41A C42A C43A 120.0 . . ?
F7A C41A C42A 121.7(5) . . ?
F7A C41A C40A 118.3(5) . . ?
C40A C41A C42A 120.0 . . ?
C41A C40A H40A 120.0 . . ?
C41A C40A C45A 120.0 . . ?
C45A C40A H40A 120.0 . . ?
C40A C45A H45A 120.0 . . ?
C40A C45A C44A 120.0 . . ?
C44A C45A H45A 120.0 . . ?
C43A C44A H44A 120.0 . . ?
C45A C44A C43A 120.0 . . ?
C45A C44A H44A 120.0 . . ?
Pd1 C19A H19A 116.4 . . ?
C18 C19A Pd1 72.9(3) . . ?
C18 C19A C20 125.4(7) . . ?
C18 C19A H19A 116.4 . . ?
C20 C19A Pd1 72.3(3) . . ?
C20 C19A H19A 116.4 . . ?
O2B S1B O3B 118.7(14) . . ?
O2B S1B C38B 101.1(14) . . ?
O3B S1B C38B 98(2) . . ?
O1B S1B O2B 101.7(19) . . ?
O1B S1B O3B 123(3) . . ?
O1B S1B C38B 112(2) . . ?
F1B C38B S1B 116(3) . . ?
F1B C38B F3B 111(3) . . ?
F3B C38B S1B 103(3) . . ?
F2B C38B S1B 109(3) . . ?
F2B C38B F1B 107(4) . . ?
F2B C38B F3B 110(3) . . ?
C40B C41B F8B 121.9(17) . . ?
C40B C41B C42B 120.0 . . ?
C42B C41B F8B 115.3(17) . . ?
F7B C40B C41B 117(2) . . ?
F7B C40B C45B 122(2) . . ?
C41B C40B C45B 120.0 . . ?
C40B C45B H45B 120.0 . . ?
C44B C45B C40B 120.0 . . ?
C44B C45B H45B 120.0 . . ?
C45B C44B H44B 120.0 . . ?
C45B C44B C43B 120.0 . . ?
C43B C44B H44B 120.0 . . ?
C44B C43B H43B 120.0 . . ?
C42B C43B C44B 120.0 . . ?
C42B C43B H43B 120.0 . . ?
C41B C42B H42B 120.0 . . ?
C43B C42B C41B 120.0 . . ?
C43B C42B H42B 120.0 . . ?
O6A S2A C39A 103.1(6) . . ?
O6A S2A O5A 114.1(5) . . ?
O6A S2A O4A 116.6(7) . . ?
O5A S2A C39A 104.6(5) . . ?
O4A S2A C39A 102.8(5) . . ?
O4A S2A O5A 113.4(5) . . ?
F6B C39B F5B 104.7(8) . . ?
F6B C39B S2B 109.9(8) . . ?
F4B C39B F6B 111.0(11) . . ?
F4B C39B F5B 110.0(9) . . ?
F4B C39B S2B 112.0(8) . . ?
F5B C39B S2B 109.0(8) . . ?
O5B S2B C39B 104.1(8) . . ?
O5B S2B O4B 115.1(9) . . ?
O6B S2B O5B 120.3(11) . . ?
O6B S2B C39B 109.6(7) . . ?
O6B S2B O4B 104.8(8) . . ?
O4B S2B C39B 101.3(5) . . ?
C46 O7 C49 106.5(16) . . ?
O7 C46 H46A 109.5 . . ?
O7 C46 H46B 109.5 . . ?
O7 C46 C47 110.6(13) . . ?
H46A C46 H46B 108.1 . . ?
C47 C46 H46A 109.5 . . ?
C47 C46 H46B 109.5 . . ?
C46 C47 H47A 111.4 . . ?
C46 C47 H47B 111.4 . . ?
C46 C47 C48 101.9(10) . . ?
H47A C47 H47B 109.3 . . ?
C48 C47 H47A 111.4 . . ?
C48 C47 H47B 111.4 . . ?
C47 C48 H48A 110.7 . . ?
C47 C48 H48B 110.7 . . ?
C47 C48 C49 105.0(11) . . ?
H48A C48 H48B 108.8 . . ?
C49 C48 H48A 110.7 . . ?
C49 C48 H48B 110.7 . . ?
O7 C49 C48 105.2(14) . . ?
O7 C49 H49A 110.7 . . ?
O7 C49 H49B 110.7 . . ?
C48 C49 H49A 110.7 . . ?
C48 C49 H49B 110.7 . . ?
H49A C49 H49B 108.8 . . ?

loop_
_geom_bond_atom_site_label_1
_geom_bond_atom_site_label_2
_geom_bond_distance
_geom_bond_site_symmetry_2
_geom_bond_publ_flag
Pd1 P1 2.3326(10) . ?
Pd1 P3 2.3357(10) . ?
Pd1 C18 2.189(4) . ?
Pd1 C20 2.182(4) . ?
Pd1 C19B 2.169(9) . ?
Pd1 C19A 2.169(6) . ?
P1 P2 2.1543(14) . ?
P1 C1 1.854(4) . ?
P1 C12 1.863(4) . ?
P3 P2 2.1528(13) . ?
P3 C21 1.857(4) . ?
P3 C32 1.855(4) . ?
S1A O1A 1.433(9) . ?
S1A O2A 1.415(6) . ?
S1A O3A 1.432(6) . ?
S1A C38A 1.821(10) . ?
C39A F5A 1.292(12) . ?
C39A F4A 1.332(13) . ?
C39A F6A 1.380(13) . ?
C39A S2A 1.817(10) . ?
N3 C25 1.380(5) . ?
N3 C22 1.494(5) . ?
N3 C21 1.346(5) . ?
O6A S2A 1.420(10) . ?
N4 C27 1.387(5) . ?
N4 C21 1.348(5) . ?
N4 C29 1.486(5) . ?
F1A C38A 1.303(10) . ?
N2 C7 1.385(6) . ?
N2 C1 1.353(6) . ?
N2 C10 1.485(5) . ?
N1 C5 1.382(5) . ?
N1 C1 1.354(5) . ?
N1 C2 1.479(6) . ?
O5A S2A 1.433(6) . ?
C25 C27 1.362(6) . ?
C25 C26 1.493(6) . ?
C27 C28 1.492(6) . ?
C22 H22 0.9800 . ?
C22 C24 1.517(6) . ?
C22 C23 1.523(6) . ?
C33 H33A 0.9700 . ?
C33 H33B 0.9700 . ?
C33 C34 1.527(6) . ?
C33 C32 1.525(5) . ?
C34 H34A 0.9700 . ?
C34 H34B 0.9700 . ?
C34 C35 1.514(6) . ?
C5 C7 1.346(6) . ?
C5 C6 1.503(6) . ?
C32 H32 0.9800 . ?
C32 C37 1.532(5) . ?
F2A C38A 1.271(15) . ?
C18 H18A 0.9700 . ?
C18 H18B 0.9700 . ?
C18 H18C 0.9700 . ?
C18 H18D 0.9700 . ?
C18 C19B 1.311(14) . ?
C18 C19A 1.341(9) . ?
C29 H29 0.9800 . ?
C29 C30 1.517(7) . ?
C29 C31 1.520(7) . ?
C26 H26A 0.9600 . ?
C26 H26B 0.9600 . ?
C26 H26C 0.9600 . ?
C8 H8A 0.9600 . ?
C8 H8B 0.9600 . ?
C8 H8C 0.9600 . ?
C8 C7 1.512(6) . ?
C10 H10 0.9800 . ?
C10 C9 1.530(7) . ?
C10 C11 1.527(7) . ?
C24 H24A 0.9600 . ?
C24 H24B 0.9600 . ?
C24 H24C 0.9600 . ?
C28 H28A 0.9600 . ?
C28 H28B 0.9600 . ?
C28 H28C 0.9600 . ?
C13 H13A 0.9700 . ?
C13 H13B 0.9700 . ?
C13 C12 1.540(6) . ?
C13 C14 1.524(6) . ?
C12 H12 0.9800 . ?
C12 C17 1.527(7) . ?
F7A C41A 1.309(8) . ?
C35 H35A 0.9700 . ?
C35 H35B 0.9700 . ?
C35 C36 1.522(7) . ?
C2 H2 0.9800 . ?
C2 C4 1.518(6) . ?
C2 C3 1.531(6) . ?
C20 H20A 0.9700 . ?
C20 H20B 0.9700 . ?
C20 H20C 0.9700 . ?
C20 H20D 0.9700 . ?
C20 C19B 1.320(14) . ?
C20 C19A 1.362(9) . ?
C23 H23A 0.9600 . ?
C23 H23B 0.9600 . ?
C23 H23C 0.9600 . ?
C14 H14A 0.9700 . ?
C14 H14B 0.9700 . ?
C14 C15 1.530(8) . ?
C36 H36A 0.9700 . ?
C36 H36B 0.9700 . ?
C36 C37 1.518(6) . ?
C17 H17A 0.9700 . ?
C17 H17B 0.9700 . ?
C17 C16 1.538(7) . ?
C6 H6A 0.9600 . ?
C6 H6B 0.9600 . ?
C6 H6C 0.9600 . ?
C4 H4A 0.9600 . ?
C4 H4B 0.9600 . ?
C4 H4C 0.9600 . ?
C37 H37A 0.9700 . ?
C37 H37B 0.9700 . ?
C9 H9A 0.9600 . ?
C9 H9B 0.9600 . ?
C9 H9C 0.9600 . ?
C30 H30A 0.9600 . ?
C30 H30B 0.9600 . ?
C30 H30C 0.9600 . ?
C11 H11A 0.9600 . ?
C11 H11B 0.9600 . ?
C11 H11C 0.9600 . ?
C3 H3A 0.9600 . ?
C3 H3B 0.9600 . ?
C3 H3C 0.9600 . ?
F3A C38A 1.307(12) . ?
C16 H16A 0.9700 . ?
C16 H16B 0.9700 . ?
C16 C15 1.515(9) . ?
C31 H31A 0.9600 . ?
C31 H31B 0.9600 . ?
C31 H31C 0.9600 . ?
C15 H15A 0.9700 . ?
C15 H15B 0.9700 . ?
F8A C42A 1.227(11) . ?
C19B H19B 0.9800 . ?
C43A H43A 0.9300 . ?
C43A C42A 1.3900 . ?
C43A C44A 1.3900 . ?
C42A C41A 1.3900 . ?
C41A C40A 1.3900 . ?
C40A H40A 0.9300 . ?
C40A C45A 1.3900 . ?
C45A H45A 0.9300 . ?
C45A C44A 1.3900 . ?
C44A H44A 0.9300 . ?
O4A S2A 1.425(10) . ?
C19A H19A 0.9800 . ?
O2B S1B 1.45(2) . ?
S1B O3B 1.60(5) . ?
S1B O1B 1.43(3) . ?
S1B C38B 1.88(4) . ?
C38B F1B 1.27(4) . ?
C38B F3B 1.43(4) . ?
C38B F2B 1.00(5) . ?
F8B C41B 1.73(3) . ?
F7B C40B 1.23(3) . ?
C41B C40B 1.3900 . ?
C41B C42B 1.3900 . ?
C40B C45B 1.3900 . ?
C45B H45B 0.9300 . ?
C45B C44B 1.3900 . ?
C44B H44B 0.9300 . ?
C44B C43B 1.3900 . ?
C43B H43B 0.9300 . ?
C43B C42B 1.3900 . ?
C42B H42B 0.9300 . ?
O5B S2B 1.443(11) . ?
C39B F6B 1.333(13) . ?
C39B F4B 1.314(13) . ?
C39B F5B 1.339(11) . ?
C39B S2B 1.842(10) . ?
S2B O6B 1.387(14) . ?
S2B O4B 1.456(9) . ?
O7 C46 1.393(14) . ?
O7 C49 1.422(14) . ?
C46 H46A 0.9700 . ?
C46 H46B 0.9700 . ?
C46 C47 1.527(13) . ?
C47 H47A 0.9700 . ?
C47 H47B 0.9700 . ?
C47 C48 1.530(13) . ?
C48 H48A 0.9700 . ?
C48 H48B 0.9700 . ?
C48 C49 1.543(13) . ?
C49 H49A 0.9700 . ?
C49 H49B 0.9700 . ?

loop_
_geom_torsion_atom_site_label_1
_geom_torsion_atom_site_label_2
_geom_torsion_atom_site_label_3
_geom_torsion_atom_site_label_4
_geom_torsion
_geom_torsion_site_symmetry_1
_geom_torsion_site_symmetry_2
_geom_torsion_site_symmetry_3
_geom_torsion_site_symmetry_4
_geom_torsion_publ_flag
Pd1 P1 C1 N2 19.6(4) . . . . ?
Pd1 P1 C1 N1 -160.3(3) . . . . ?
Pd1 P1 C12 C13 39.5(3) . . . . ?
Pd1 P1 C12 C17 -84.3(4) . . . . ?
Pd1 P3 C21 N3 157.4(3) . . . . ?
Pd1 P3 C21 N4 -20.3(4) . . . . ?
Pd1 P3 C32 C33 86.0(3) . . . . ?
Pd1 P3 C32 C37 -38.0(3) . . . . ?
Pd1 C18 C19B C20 47.1(10) . . . . ?
Pd1 C18 C19A C20 -52.4(5) . . . . ?
Pd1 C20 C19B C18 -47.2(11) . . . . ?
Pd1 C20 C19A C18 52.7(5) . . . . ?
P1 C12 C17 C16 179.8(4) . . . . ?
P3 C32 C37 C36 -178.6(3) . . . . ?
P2 P1 C1 N2 132.2(3) . . . . ?
P2 P1 C1 N1 -47.6(4) . . . . ?
P2 P1 C12 C13 -71.4(3) . . . . ?
P2 P1 C12 C17 164.8(3) . . . . ?
P2 P3 C21 N3 43.6(4) . . . . ?
P2 P3 C21 N4 -134.1(3) . . . . ?
P2 P3 C32 C33 -163.6(3) . . . . ?
P2 P3 C32 C37 72.3(3) . . . . ?
N3 C25 C27 N4 0.6(5) . . . . ?
N3 C25 C27 C28 179.4(4) . . . . ?
F5A C39A S2A O6A 58.7(9) . . . . ?
F5A C39A S2A O5A 178.4(7) . . . . ?
F5A C39A S2A O4A -62.9(9) . . . . ?
F4A C39A S2A O6A 178.4(9) . . . . ?
F4A C39A S2A O5A -62.0(9) . . . . ?
F4A C39A S2A O4A 56.7(10) . . . . ?
N1 C5 C7 N2 -0.5(5) . . . . ?
N1 C5 C7 C8 177.2(4) . . . . ?
O1A S1A C38A F1A 171.9(7) . . . . ?
O1A S1A C38A F2A -68.8(11) . . . . ?
O1A S1A C38A F3A 54.5(10) . . . . ?
C25 N3 C22 C24 -67.6(5) . . . . ?
C25 N3 C22 C23 60.1(5) . . . . ?
C25 N3 C21 P3 -177.5(3) . . . . ?
C25 N3 C21 N4 0.6(4) . . . . ?
C27 N4 C21 P3 177.8(3) . . . . ?
C27 N4 C21 N3 -0.2(4) . . . . ?
C27 N4 C29 C30 65.7(5) . . . . ?
C27 N4 C29 C31 -61.8(6) . . . . ?
C22 N3 C25 C27 173.4(4) . . . . ?
C22 N3 C25 C26 -9.9(7) . . . . ?
C22 N3 C21 P3 8.2(5) . . . . ?
C22 N3 C21 N4 -173.7(3) . . . . ?
C33 C34 C35 C36 -54.1(5) . . . . ?
C33 C32 C37 C36 56.1(5) . . . . ?
C21 P3 C32 C33 -48.4(3) . . . . ?
C21 P3 C32 C37 -172.4(3) . . . . ?
C21 N3 C25 C27 -0.7(5) . . . . ?
C21 N3 C25 C26 176.0(4) . . . . ?
C21 N3 C22 C24 105.7(4) . . . . ?
C21 N3 C22 C23 -126.6(4) . . . . ?
C21 N4 C27 C25 -0.2(5) . . . . ?
C21 N4 C27 C28 -179.1(4) . . . . ?
C21 N4 C29 C30 -109.2(4) . . . . ?
C21 N4 C29 C31 123.4(4) . . . . ?
C34 C33 C32 P3 -178.3(3) . . . . ?
C34 C33 C32 C37 -55.7(5) . . . . ?
C34 C35 C36 C37 54.4(6) . . . . ?
C5 N1 C1 P1 179.9(3) . . . . ?
C5 N1 C1 N2 0.1(5) . . . . ?
C5 N1 C2 C4 -61.5(6) . . . . ?
C5 N1 C2 C3 66.6(5) . . . . ?
C32 P3 C21 N3 -73.2(4) . . . . ?
C32 P3 C21 N4 109.1(4) . . . . ?
C32 C33 C34 C35 54.9(5) . . . . ?
C29 N4 C27 C25 -175.7(4) . . . . ?
C29 N4 C27 C28 5.4(7) . . . . ?
C29 N4 C21 P3 -6.5(6) . . . . ?
C29 N4 C21 N3 175.4(4) . . . . ?
C26 C25 C27 N4 -176.1(4) . . . . ?
C26 C25 C27 C28 2.7(8) . . . . ?
O2A S1A C38A F1A -65.5(9) . . . . ?
O2A S1A C38A F2A 53.8(11) . . . . ?
O2A S1A C38A F3A 177.1(9) . . . . ?
C7 N2 C1 P1 179.7(3) . . . . ?
C7 N2 C1 N1 -0.4(5) . . . . ?
C7 N2 C10 C9 50.4(6) . . . . ?
C7 N2 C10 C11 -76.0(5) . . . . ?
C1 P1 C12 C13 173.7(3) . . . . ?
C1 P1 C12 C17 49.8(4) . . . . ?
C1 N2 C7 C5 0.6(5) . . . . ?
C1 N2 C7 C8 -177.2(4) . . . . ?
C1 N2 C10 C9 -128.1(4) . . . . ?
C1 N2 C10 C11 105.6(5) . . . . ?
C1 N1 C5 C7 0.3(5) . . . . ?
C1 N1 C5 C6 -177.1(4) . . . . ?
C1 N1 C2 C4 119.8(4) . . . . ?
C1 N1 C2 C3 -112.1(5) . . . . ?
C10 N2 C7 C5 -178.1(4) . . . . ?
C10 N2 C7 C8 4.1(7) . . . . ?
C10 N2 C1 P1 -1.6(6) . . . . ?
C10 N2 C1 N1 178.3(4) . . . . ?
C13 C12 C17 C16 56.4(6) . . . . ?
C13 C14 C15 C16 -55.6(7) . . . . ?
C12 P1 C1 N2 -111.5(4) . . . . ?
C12 P1 C1 N1 68.7(4) . . . . ?
C12 C13 C14 C15 56.6(5) . . . . ?
C12 C17 C16 C15 -56.1(7) . . . . ?
F7A C41A C40A C45A 179.8(7) . . . . ?
C35 C36 C37 C32 -55.2(6) . . . . ?
O3A S1A C38A F1A 54.1(9) . . . . ?
O3A S1A C38A F2A 173.4(11) . . . . ?
O3A S1A C38A F3A -63.3(10) . . . . ?
C2 N1 C5 C7 -178.6(4) . . . . ?
C2 N1 C5 C6 4.0(7) . . . . ?
C2 N1 C1 P1 -1.2(6) . . . . ?
C2 N1 C1 N2 178.9(4) . . . . ?
C14 C13 C12 P1 177.7(3) . . . . ?
C14 C13 C12 C17 -57.4(5) . . . . ?
C17 C16 C15 C14 55.4(8) . . . . ?
C6 C5 C7 N2 176.9(4) . . . . ?
C6 C5 C7 C8 -5.4(8) . . . . ?
F8A C42A C41A F7A 1.7(9) . . . . ?
F8A C42A C41A C40A -178.5(10) . . . . ?
C43A C42A C41A F7A -179.8(7) . . . . ?
C43A C42A C41A C40A 0.0 . . . . ?
C42A C43A C44A C45A 0.0 . . . . ?
C42A C41A C40A C45A 0.0 . . . . ?
C41A C40A C45A C44A 0.0 . . . . ?
C40A C45A C44A C43A 0.0 . . . . ?
C44A C43A C42A F8A 178.5(10) . . . . ?
C44A C43A C42A C41A 0.0 . . . . ?
F6A C39A S2A O6A -62.4(9) . . . . ?
F6A C39A S2A O5A 57.3(9) . . . . ?
F6A C39A S2A O4A 176.0(9) . . . . ?
O2B S1B C38B F1B -178(3) . . . . ?
O2B S1B C38B F3B 61(3) . . . . ?
O2B S1B C38B F2B -56(3) . . . . ?
O3B S1B C38B F1B -56(4) . . . . ?
O3B S1B C38B F3B -178(3) . . . . ?
O3B S1B C38B F2B 66(3) . . . . ?
O1B S1B C38B F1B 75(4) . . . . ?
O1B S1B C38B F3B -47(3) . . . . ?
O1B S1B C38B F2B -163(3) . . . . ?
F8B C41B C40B F7B -12(3) . . . . ?
F8B C41B C40B C45B 160(2) . . . . ?
F8B C41B C42B C43B -161.5(19) . . . . ?
F7B C40B C45B C44B 172(3) . . . . ?
C41B C40B C45B C44B 0.0 . . . . ?
C40B C41B C42B C43B 0.0 . . . . ?
C40B C45B C44B C43B 0.0 . . . . ?
C45B C44B C43B C42B 0.0 . . . . ?
C44B C43B C42B C41B 0.0 . . . . ?
C42B C41B C40B F7B -172(3) . . . . ?
C42B C41B C40B C45B 0.0 . . . . ?
F6B C39B S2B O5B 60.1(11) . . . . ?
F6B C39B S2B O6B -170.0(10) . . . . ?
F6B C39B S2B O4B -59.7(9) . . . . ?
F4B C39B S2B O5B -176.1(12) . . . . ?
F4B C39B S2B O6B -46.2(12) . . . . ?
F4B C39B S2B O4B 64.2(10) . . . . ?
F5B C39B S2B O5B -54.2(11) . . . . ?
F5B C39B S2B O6B 75.7(10) . . . . ?
F5B C39B S2B O4B -173.9(7) . . . . ?
O7 C46 C47 C48 12(4) . . . . ?
C46 O7 C49 C48 34(3) . . . . ?
C46 C47 C48 C49 9(4) . . . . ?
C47 C48 C49 O7 -26(3) . . . . ?
C49 O7 C46 C47 -29(4) . . . . ?

loop_
_exptl_oxdiff_crystal_face_indexfrac_h
_exptl_oxdiff_crystal_face_indexfrac_k
_exptl_oxdiff_crystal_face_indexfrac_l
_exptl_oxdiff_crystal_face_x
_exptl_oxdiff_crystal_face_y
_exptl_oxdiff_crystal_face_z
10.0001 -1.0000 -0.0002 -0.7281 0.4680 -0.4397
-10.0001 1.0000 0.0002 0.7281 -0.4680 0.4397
-0.0000 1.0000 -4.9999 -0.1366 -0.2965 0.1442
0.0000 -1.0000 4.9999 0.1366 0.2965 -0.1442
-0.0000 1.0000 0.0000 -0.0284 0.0239 0.0967
0.0000 -1.0000 -0.0000 0.0284 -0.0239 -0.0967
